data_2218587
loop_
_publ_author_name
'Cao, Dan-Dan'
'Zhang, Zai-Chao'

_publ_section_title Poly[penta-\m-aqua-\m~6~-methylenedisulfonato-\m~5~-methylenedisulfonato-tetrasodium(I)]
_journal_coeditor_code ZL2114
_journal_issue 6
_journal_name_full 'Acta Crystallographica Section E'
_journal_page_first m815
_journal_paper_doi 10.1107/S1600536808014037
_journal_volume 64
_journal_year 2008
_chemical_formula_iupac '[Na4 (C H2 O6 S2)2 (H2 O)5]'
_chemical_formula_sum 'C H7 Na2 O8.5 S2'
_chemical_formula_weight 265.16
_chemical_name_common 'Sodium methylenedisulfonate'
_chemical_name_systematic
;
Poly[penta-\m-aqua-\m~6~-methylenedisulfonato-\m~5~-methylenedisulfonato-
tetrasodium(I)]
;
_space_group_IT_number 2
_symmetry_cell_setting triclinic
_symmetry_space_group_name_Hall '-P 1'
_symmetry_space_group_name_H-M 'P -1'
_atom_sites_solution_hydrogens geom
_atom_sites_solution_primary direct
_atom_sites_solution_secondary difmap
_cell_angle_alpha 81.425(2)
_cell_angle_beta 74.545(2)
_cell_angle_gamma 87.227(2)
_cell_formula_units_Z 4
_cell_length_a 8.7758(7)
_cell_length_b 9.5339(7)
_cell_length_c 10.7878(8)
_cell_measurement_reflns_used 202
_cell_measurement_temperature 296(2)
_cell_measurement_theta_max 21.1
_cell_measurement_theta_min 2.6
_cell_volume 860.19(11)
_computing_cell_refinement 'SAINT (Bruker, 2004)'
_computing_data_collection 'APEX2 (Bruker, 2004)'
_computing_data_reduction 'SAINT (Bruker, 2004)'
_computing_molecular_graphics 'ORTEP-3 for Windows (Farrugia, 1997)'
_computing_publication_material 'SHELXL97 (Sheldrick, 2008) and PLATON (Spek, 2003)'
_computing_structure_refinement 'SHELXL97 (Sheldrick, 2008)'
_computing_structure_solution 'SHELXS97 (Sheldrick, 2008)'
_diffrn_ambient_temperature 296(2)
_diffrn_measured_fraction_theta_full 0.982
_diffrn_measured_fraction_theta_max 0.982
_diffrn_measurement_device_type 'Bruker SMART APEX2'
_diffrn_measurement_method \w
_diffrn_radiation_monochromator graphite
_diffrn_radiation_source 'fine-focus sealed tube'
_diffrn_radiation_type MoK\a
_diffrn_radiation_wavelength 0.71073
_diffrn_reflns_av_R_equivalents 0.0218
_diffrn_reflns_av_sigmaI/netI 0.0213
_diffrn_reflns_limit_h_max 10
_diffrn_reflns_limit_h_min -10
_diffrn_reflns_limit_k_max 11
_diffrn_reflns_limit_k_min -11
_diffrn_reflns_limit_l_max 13
_diffrn_reflns_limit_l_min -13
_diffrn_reflns_number 10702
_diffrn_reflns_theta_full 26.00
_diffrn_reflns_theta_max 26.00
_diffrn_reflns_theta_min 1.98
_diffrn_standards_decay_% 0
_diffrn_standards_number 0
_exptl_absorpt_coefficient_mu 0.738
_exptl_absorpt_correction_T_max .84
_exptl_absorpt_correction_T_min .81
_exptl_absorpt_correction_type multi-scan
_exptl_absorpt_process_details '(SADABS; Bruker, 2000)'
_exptl_crystal_colour colourless
_exptl_crystal_density_diffrn 2.048
_exptl_crystal_density_method 'not measured'
_exptl_crystal_description prismlike
_exptl_crystal_F_000 540
_exptl_crystal_size_max .30
_exptl_crystal_size_mid .25
_exptl_crystal_size_min .25
_refine_diff_density_max 0.467
_refine_diff_density_min -0.563
_refine_ls_extinction_coef 0.00025(5)
_refine_ls_extinction_expression F*=F(1+0.002xF^2^(sin(2\q))^-0.25^
_refine_ls_extinction_method 'SHELXL97 (Sheldrick, 2008)'
_refine_ls_goodness_of_fit_ref 1.003
_refine_ls_hydrogen_treatment constr
_refine_ls_matrix_type full
_refine_ls_number_parameters 244
_refine_ls_number_reflns 3321
_refine_ls_number_restraints 0
_refine_ls_restrained_S_all 1.003
_refine_ls_R_factor_all 0.0328
_refine_ls_R_factor_gt 0.0301
_refine_ls_shift/su_max 0.001
_refine_ls_shift/su_mean 0.000
_refine_ls_structure_factor_coef Fsqd
_refine_ls_weighting_details 'calc w=1/[\s^2^(Fo^2^)+(0.0428P)^2^+0.7023P] where P=(Fo^2^+2Fc^2^)/3'
_refine_ls_weighting_scheme calc
_refine_ls_wR_factor_gt 0.0903
_refine_ls_wR_factor_ref 0.0926
_reflns_number_gt 3050
_reflns_number_total 3321
_reflns_threshold_expression I>2\s(I)
_cod_data_source_file zl2114.cif
_cod_data_source_block I
_cod_depositor_comments
;
The following automatic conversions were performed:
'_symmetry_cell_setting' value 'Triclinic' changed to 'triclinic'
according to '/home/saulius/struct/CIF-dictionaries/cif_core.dic'
dictionary named 'cif_core.dic' version 2.4.1 from 2010-06-29.

Automatic conversion script
Id: cif_fix_enum 1527 2010-12-29 10:47:43Z saulius 

The following automatic conversions were performed:

'_symmetry_cell_setting' value 'Triclinic' changed to 'triclinic'
according to /home/saulius/struct/CIF-dictionaries/cif_core.dic
dictionary named 'cif_core.dic' version 2.4.1 from 2010-06-29.

Automatic conversion script
Id: cif_fix_values 1715 2011-07-08 13:25:40Z adriana 
;
_cod_database_code 2218587
_cod_database_fobs_code 2218587

loop_
_symmetry_equiv_pos_as_xyz
'x, y, z'
'-x, -y, -z'

loop_
_atom_site_type_symbol
_atom_site_label
_atom_site_fract_x
_atom_site_fract_y
_atom_site_fract_z
_atom_site_U_iso_or_equiv
_atom_site_adp_type
_atom_site_calc_flag
_atom_site_refinement_flags
_atom_site_occupancy
C C1 0.4436(2) 1.0561(2) 0.8451(2) 0.0189(4) Uani d . 1
H H1A 0.4297 0.9743 0.9121 0.023 Uiso calc R 1
H H1B 0.5440 1.0983 0.8394 0.023 Uiso calc R 1
C C2 0.9094(3) 0.4391(2) 0.8842(2) 0.0217(4) Uani d . 1
H H2A 1.0010 0.3786 0.8863 0.026 Uiso calc R 1
H H2B 0.8798 0.4796 0.9647 0.026 Uiso calc R 1
Na Na1 0.55562(10) 0.66480(9) 0.86815(9) 0.0253(2) Uani d . 1
Na Na2 0.85901(11) 0.87496(9) 0.59357(9) 0.0268(2) Uani d . 1
Na Na3 0.54875(13) 0.67712(11) 0.52620(12) 0.0421(3) Uani d . 1
Na Na4 0.08149(10) 0.88263(9) 0.88189(8) 0.0240(2) Uani d . 1
O O1 0.57149(19) 0.87897(16) 0.69116(15) 0.0261(4) Uani d . 1
O O2 0.5103(2) 1.11297(17) 0.59433(15) 0.0278(4) Uani d . 1
O O3 0.29960(18) 0.94639(19) 0.70181(15) 0.0287(4) Uani d . 1
O O4 0.3169(2) 1.21026(19) 1.01825(16) 0.0334(4) Uani d . 1
O O5 0.3122(2) 1.30241(17) 0.79628(18) 0.0353(4) Uani d . 1
O O6 0.13991(19) 1.11171(17) 0.91904(17) 0.0290(4) Uani d . 1
O O7 0.82527(18) 0.65404(17) 0.73482(15) 0.0259(4) Uani d . 1
O O8 1.06688(19) 0.66657(17) 0.80084(17) 0.0286(4) Uani d . 1
O O9 1.0542(2) 0.51641(18) 0.64174(16) 0.0325(4) Uani d . 1
O O10 0.6110(2) 0.41828(18) 0.9018(2) 0.0366(4) Uani d . 1
O O11 0.7435(2) 0.21996(18) 0.99171(18) 0.0352(4) Uani d . 1
O O12 0.7916(2) 0.27615(19) 0.75861(17) 0.0367(4) Uani d . 1
O O13 0.3962(2) 0.59164(17) 0.74448(17) 0.0316(4) Uani d . 1
H H13A 0.2921 0.6356 0.7642 0.038 Uiso calc R 1
H H13B 0.3854 0.4893 0.7581 0.038 Uiso calc R 1
O O14 0.8268(2) 0.7545(2) 0.42866(17) 0.0361(4) Uani d . 1
H H14A 0.8993 0.6746 0.4159 0.043 Uiso calc R 1
H H14B 0.8388 0.8170 0.3470 0.043 Uiso calc R 1
O O15 1.1401(2) 0.88559(19) 0.51526(17) 0.0338(4) Uani d . 1
H H15A 1.1832 0.8177 0.4560 0.041 Uiso calc R 1
H H15B 1.1927 0.8759 0.5846 0.041 Uiso calc R 1
O O16 0.6570(2) 0.43211(19) 0.54436(17) 0.0355(4) Uani d . 1
H H16A 0.7614 0.4243 0.4860 0.043 Uiso calc R 1
H H16B 0.6587 0.3945 0.6326 0.043 Uiso calc R 1
O O17 -0.1158(2) 0.97729(18) 0.77543(16) 0.0308(4) Uani d . 1
H H17A -0.2173 0.9697 0.8396 0.037 Uiso calc R 1
H H17B -0.0951 1.0776 0.7471 0.037 Uiso calc R 1
S S1 0.45658(6) 0.99467(5) 0.69417(5) 0.01723(13) Uani d . 1
S S2 0.29091(6) 1.18145(5) 0.89699(5) 0.02035(14) Uani d . 1
S S3 0.96766(6) 0.58056(5) 0.75349(5) 0.01822(14) Uani d . 1
S S4 0.75141(6) 0.33016(5) 0.88177(5) 0.01945(14) Uani d . 1

loop_
_atom_site_aniso_label
_atom_site_aniso_U_11
_atom_site_aniso_U_22
_atom_site_aniso_U_33
_atom_site_aniso_U_12
_atom_site_aniso_U_13
_atom_site_aniso_U_23
C1 0.0163(10) 0.0213(10) 0.0196(9) -0.0008(8) -0.0062(8) -0.0015(8)
C2 0.0201(11) 0.0206(10) 0.0249(10) -0.0059(8) -0.0097(9) 0.0031(8)
Na1 0.0236(5) 0.0240(5) 0.0298(5) -0.0020(3) -0.0086(4) -0.0049(4)
Na2 0.0269(5) 0.0246(5) 0.0278(5) -0.0050(4) -0.0061(4) -0.0010(4)
Na3 0.0352(6) 0.0290(5) 0.0592(7) -0.0041(4) -0.0151(5) 0.0090(5)
Na4 0.0222(5) 0.0225(4) 0.0275(4) -0.0026(3) -0.0064(4) -0.0035(3)
O1 0.0236(8) 0.0227(8) 0.0298(8) 0.0048(6) -0.0047(6) -0.0026(6)
O2 0.0333(9) 0.0226(8) 0.0217(8) 0.0005(7) -0.0009(7) 0.0034(6)
O3 0.0179(8) 0.0449(10) 0.0253(8) -0.0059(7) -0.0055(6) -0.0102(7)
O4 0.0336(10) 0.0408(10) 0.0289(9) -0.0089(8) -0.0056(7) -0.0161(8)
O5 0.0451(11) 0.0193(8) 0.0410(10) 0.0027(7) -0.0139(8) 0.0013(7)
O6 0.0177(8) 0.0302(9) 0.0412(9) -0.0024(7) -0.0055(7) -0.0149(7)
O7 0.0199(8) 0.0258(8) 0.0296(8) 0.0012(6) -0.0064(6) 0.0031(6)
O8 0.0241(8) 0.0224(8) 0.0401(9) -0.0078(6) -0.0080(7) -0.0050(7)
O9 0.0320(9) 0.0296(9) 0.0299(9) -0.0016(7) 0.0049(7) -0.0088(7)
O10 0.0195(8) 0.0249(9) 0.0626(12) -0.0013(7) -0.0085(8) -0.0010(8)
O11 0.0371(10) 0.0292(9) 0.0376(9) -0.0137(8) -0.0151(8) 0.0151(7)
O12 0.0471(11) 0.0332(10) 0.0309(9) -0.0113(8) -0.0073(8) -0.0097(7)
O13 0.0273(9) 0.0237(8) 0.0458(10) -0.0008(7) -0.0128(8) -0.0051(7)
O14 0.0411(11) 0.0366(10) 0.0339(9) 0.0084(8) -0.0144(8) -0.0096(8)
O15 0.0280(9) 0.0371(10) 0.0331(9) 0.0018(7) -0.0063(7) 0.0011(7)
O16 0.0296(9) 0.0405(10) 0.0330(9) -0.0025(8) -0.0060(7) 0.0020(8)
O17 0.0318(9) 0.0290(9) 0.0328(9) -0.0004(7) -0.0097(7) -0.0061(7)
S1 0.0149(3) 0.0180(3) 0.0175(2) -0.00013(19) -0.00291(19) -0.00080(19)
S2 0.0192(3) 0.0183(3) 0.0247(3) -0.0022(2) -0.0057(2) -0.0062(2)
S3 0.0165(3) 0.0157(3) 0.0210(3) -0.00201(19) -0.00272(19) -0.00110(19)
S4 0.0192(3) 0.0153(3) 0.0240(3) -0.00369(19) -0.0073(2) 0.00080(19)

loop_
_atom_type_symbol
_atom_type_description
_atom_type_scat_dispersion_real
_atom_type_scat_dispersion_imag
_atom_type_scat_source
C C 0.0033 0.0016 'International Tables Vol C Tables 4.2.6.8 and 6.1.1.4'
H H 0.0000 0.0000 'International Tables Vol C Tables 4.2.6.8 and 6.1.1.4'
O O 0.0106 0.0060 'International Tables Vol C Tables 4.2.6.8 and 6.1.1.4'
S S 0.1246 0.1234 'International Tables Vol C Tables 4.2.6.8 and 6.1.1.4'
Na Na 0.0362 0.0249 'International Tables Vol C Tables 4.2.6.8 and 6.1.1.4'

loop_
_geom_angle_atom_site_label_1
_geom_angle_atom_site_label_2
_geom_angle_atom_site_label_3
_geom_angle_site_symmetry_1
_geom_angle_site_symmetry_3
_geom_angle
S2 C1 S1 . . 117.32(11)
S2 C1 H1A . . 108.0
S1 C1 H1A . . 108.0
S2 C1 H1B . . 108.0
S1 C1 H1B . . 108.0
H1A C1 H1B . . 107.2
S4 C2 S3 . . 117.32(12)
S4 C2 H2A . . 108.0
S3 C2 H2A . . 108.0
S4 C2 H2B . . 108.0
S3 C2 H2B . . 108.0
H2A C2 H2B . . 107.2
O4 Na1 O13 2_677 . 166.18(8)
O4 Na1 O10 2_677 . 111.23(8)
O13 Na1 O10 . . 82.42(7)
O4 Na1 O7 2_677 . 80.23(6)
O13 Na1 O7 . . 105.45(7)
O10 Na1 O7 . . 78.58(6)
O4 Na1 O10 2_677 2_667 81.40(7)
O13 Na1 O10 . 2_667 100.65(7)
O10 Na1 O10 . 2_667 75.97(7)
O7 Na1 O10 . 2_667 140.45(7)
O4 Na1 O1 2_677 . 91.18(7)
O13 Na1 O1 . . 78.18(6)
O10 Na1 O1 . . 142.97(7)
O7 Na1 O1 . . 76.66(6)
O10 Na1 O1 2_667 . 138.45(6)
O4 Na1 O11 2_677 2_667 88.36(6)
O13 Na1 O11 . 2_667 82.51(6)
O10 Na1 O11 . 2_667 120.57(6)
O7 Na1 O11 . 2_667 160.46(6)
O10 Na1 O11 2_667 2_667 51.33(5)
O1 Na1 O11 . 2_667 87.86(5)
O4 Na1 S4 2_677 2_667 85.44(5)
O13 Na1 S4 . 2_667 90.84(5)
O10 Na1 S4 . 2_667 97.33(5)
O7 Na1 S4 . 2_667 162.36(5)
O10 Na1 S4 2_667 2_667 25.03(4)
O1 Na1 S4 . 2_667 114.07(5)
O11 Na1 S4 2_667 2_667 26.35(3)
O4 Na1 Na3 2_677 . 135.93(6)
O13 Na1 Na3 . . 40.08(5)
O10 Na1 Na3 . . 95.38(6)
O7 Na1 Na3 . . 71.14(5)
O10 Na1 Na3 2_667 . 140.70(6)
O1 Na1 Na3 . . 50.52(4)
O11 Na1 Na3 2_667 . 108.04(5)
S4 Na1 Na3 2_667 . 126.48(3)
O4 Na1 Na2 2_677 . 78.15(5)
O13 Na1 Na2 . . 98.51(5)
O10 Na1 Na2 . . 114.45(6)
O7 Na1 Na2 . . 37.60(4)
O10 Na1 Na2 2_667 . 159.32(5)
O1 Na1 Na2 . . 39.92(4)
O11 Na1 Na2 2_667 . 124.52(4)
S4 Na1 Na2 2_667 . 147.72(3)
Na3 Na1 Na2 . . 58.66(3)
O4 Na1 Na1 2_677 2_667 97.06(6)
O13 Na1 Na1 . 2_667 92.35(5)
O10 Na1 Na1 . 2_667 39.63(5)
O7 Na1 Na1 . 2_667 112.71(5)
O10 Na1 Na1 2_667 2_667 36.33(4)
O1 Na1 Na1 . 2_667 168.41(6)
O11 Na1 Na1 2_667 2_667 84.25(4)
S4 Na1 Na1 2_667 2_667 58.81(2)
Na3 Na1 Na1 . 2_667 124.47(4)
Na2 Na1 Na1 . 2_667 150.21(4)
O14 Na2 O17 . 1_655 174.53(8)
O14 Na2 O15 . . 94.48(7)
O17 Na2 O15 1_655 . 87.48(7)
O14 Na2 O7 . . 88.36(7)
O17 Na2 O7 1_655 . 86.24(6)
O15 Na2 O7 . . 101.40(7)
O14 Na2 O15 . 2_776 99.06(7)
O17 Na2 O15 1_655 2_776 86.17(7)
O15 Na2 O15 . 2_776 85.64(7)
O7 Na2 O15 . 2_776 169.40(7)
O14 Na2 O1 . . 91.38(7)
O17 Na2 O1 1_655 . 86.73(6)
O15 Na2 O1 . . 174.12(7)
O7 Na2 O1 . . 79.24(6)
O15 Na2 O1 2_776 . 92.95(6)
O14 Na2 Na2 . 2_776 99.26(6)
O17 Na2 Na2 1_655 2_776 85.67(6)
O15 Na2 Na2 . 2_776 43.03(5)
O7 Na2 Na2 . 2_776 143.79(6)
O15 Na2 Na2 2_776 2_776 42.61(5)
O1 Na2 Na2 . 2_776 135.28(6)
O14 Na2 Na3 . . 42.03(5)
O17 Na2 Na3 1_655 . 134.64(6)
O15 Na2 Na3 . . 134.80(6)
O7 Na2 Na3 . . 71.87(5)
O15 Na2 Na3 2_776 . 108.79(6)
O1 Na2 Na3 . . 51.02(5)
Na2 Na2 Na3 2_776 . 134.34(4)
O14 Na2 Na1 . . 96.33(6)
O17 Na2 Na1 1_655 . 78.85(5)
O15 Na2 Na1 . . 137.49(5)
O7 Na2 Na1 . . 38.29(4)
O15 Na2 Na1 2_776 . 132.48(5)
O1 Na2 Na1 . . 41.87(4)
Na2 Na2 Na1 2_776 . 164.30(4)
Na3 Na2 Na1 . . 59.20(3)
O14 Na2 Na4 . 1_655 146.42(6)
O17 Na2 Na4 1_655 1_655 30.94(5)
O15 Na2 Na4 . 1_655 66.79(5)
O7 Na2 Na4 . 1_655 69.72(5)
O15 Na2 Na4 2_776 1_655 106.56(5)
O1 Na2 Na4 . 1_655 108.29(5)
Na2 Na2 Na4 2_776 1_655 85.84(3)
Na3 Na2 Na4 . 1_655 139.39(3)
Na1 Na2 Na4 . 1_655 82.22(3)
O2 Na3 O13 2_676 . 123.40(7)
O2 Na3 O16 2_676 2_666 86.03(7)
O13 Na3 O16 . 2_666 85.41(7)
O2 Na3 O16 2_676 . 152.16(8)
O13 Na3 O16 . . 81.48(6)
O16 Na3 O16 2_666 . 83.70(7)
O2 Na3 O14 2_676 . 83.66(7)
O13 Na3 O14 . . 134.23(8)
O16 Na3 O14 2_666 . 136.85(8)
O16 Na3 O14 . . 86.32(7)
O2 Na3 O1 2_676 . 79.21(6)
O13 Na3 O1 . . 71.68(6)
O16 Na3 O1 2_666 . 138.69(7)
O16 Na3 O1 . . 124.33(7)
O14 Na3 O1 . . 79.74(6)
O2 Na3 Na2 2_676 . 87.04(5)
O13 Na3 Na2 . . 100.89(6)
O16 Na3 Na2 2_666 . 172.47(6)
O16 Na3 Na2 . . 101.22(6)
O14 Na3 Na2 . . 39.03(5)
O1 Na3 Na2 . . 42.08(4)
O2 Na3 Na3 2_676 2_666 123.29(7)
O13 Na3 Na3 . 2_666 81.18(5)
O16 Na3 Na3 2_666 2_666 41.99(5)
O16 Na3 Na3 . 2_666 41.70(5)
O14 Na3 Na3 . 2_666 116.43(7)
O1 Na3 Na3 . 2_666 151.94(6)
Na2 Na3 Na3 . 2_666 142.60(5)
O2 Na3 Na1 2_676 . 121.20(6)
O13 Na3 Na1 . . 38.99(5)
O16 Na3 Na1 2_666 . 124.37(6)
O16 Na3 Na1 . . 85.67(5)
O14 Na3 Na1 . . 96.42(5)
O1 Na3 Na1 . . 43.79(4)
Na2 Na3 Na1 . . 62.14(3)
Na3 Na3 Na1 2_666 . 109.09(4)
O3 Na4 O8 . 1_455 88.53(6)
O3 Na4 O6 . . 78.83(6)
O8 Na4 O6 1_455 . 167.28(7)
O3 Na4 O17 . . 95.65(7)
O8 Na4 O17 1_455 . 87.86(6)
O6 Na4 O17 . . 92.01(6)
O3 Na4 O11 . 2_667 90.43(7)
O8 Na4 O11 1_455 2_667 92.18(7)
O6 Na4 O11 . 2_667 89.29(7)
O17 Na4 O11 . 2_667 173.92(7)
O3 Na4 O6 . 2_577 163.22(7)
O8 Na4 O6 1_455 2_577 108.07(6)
O6 Na4 O6 . 2_577 84.51(6)
O17 Na4 O6 . 2_577 82.85(6)
O11 Na4 O6 2_667 2_577 91.36(7)
O3 Na4 Na4 . 2_577 122.20(6)
O8 Na4 Na4 1_455 2_577 149.15(6)
O6 Na4 Na4 . 2_577 43.39(4)
O17 Na4 Na4 . 2_577 86.40(5)
O11 Na4 Na4 2_667 2_577 90.47(6)
O6 Na4 Na4 2_577 2_577 41.12(4)
O3 Na4 Na2 . 1_455 81.93(5)
O8 Na4 Na2 1_455 1_455 60.20(5)
O6 Na4 Na2 . 1_455 115.90(5)
O17 Na4 Na2 . 1_455 30.76(4)
O11 Na4 Na2 2_667 1_455 151.34(6)
O6 Na4 Na2 2_577 1_455 103.86(5)
Na4 Na4 Na2 2_577 1_455 117.00(4)
S1 O1 Na2 . . 131.01(10)
S1 O1 Na1 . . 125.55(9)
Na2 O1 Na1 . . 98.21(6)
S1 O1 Na3 . . 114.45(9)
Na2 O1 Na3 . . 86.90(5)
Na1 O1 Na3 . . 85.68(5)
S1 O2 Na3 . 2_676 148.85(11)
S1 O3 Na4 . . 131.30(9)
S2 O4 Na1 . 2_677 150.62(11)
S2 O6 Na4 . . 130.70(10)
S2 O6 Na4 . 2_577 123.77(9)
Na4 O6 Na4 . 2_577 95.49(6)
S3 O7 Na2 . . 116.86(9)
S3 O7 Na1 . . 134.13(9)
Na2 O7 Na1 . . 104.11(6)
S3 O8 Na4 . 1_655 144.64(11)
S4 O10 Na1 . . 135.88(11)
S4 O10 Na1 . 2_667 106.52(10)
Na1 O10 Na1 . 2_667 104.03(7)
S4 O11 Na4 . 2_667 136.83(11)
S4 O11 Na1 . 2_667 90.67(9)
Na4 O11 Na1 2_667 2_667 117.01(7)
Na1 O13 Na3 . . 100.93(7)
Na1 O13 H13A . . 111.6
Na3 O13 H13A . . 111.6
Na1 O13 H13B . . 111.6
Na3 O13 H13B . . 111.6
H13A O13 H13B . . 109.4
Na2 O14 Na3 . . 98.94(7)
Na2 O14 H14A . . 112.0
Na3 O14 H14A . . 112.0
Na2 O14 H14B . . 112.0
Na3 O14 H14B . . 112.0
H14A O14 H14B . . 109.7
Na2 O15 Na2 . 2_776 94.36(7)
Na2 O15 H15A . . 112.9
Na2 O15 H15A 2_776 . 112.9
Na2 O15 H15B . . 112.9
Na2 O15 H15B 2_776 . 112.9
H15A O15 H15B . . 110.3
Na3 O16 Na3 2_666 . 96.30(7)
Na3 O16 H16A 2_666 . 112.5
Na3 O16 H16A . . 112.5
Na3 O16 H16B 2_666 . 112.5
Na3 O16 H16B . . 112.5
H16A O16 H16B . . 110.0
Na2 O17 Na4 1_455 . 118.30(8)
Na2 O17 H17A 1_455 . 107.7
Na4 O17 H17A . . 107.7
Na2 O17 H17B 1_455 . 107.7
Na4 O17 H17B . . 107.7
H17A O17 H17B . . 107.1
O2 S1 O3 . . 113.99(10)
O2 S1 O1 . . 113.19(9)
O3 S1 O1 . . 112.55(10)
O2 S1 C1 . . 106.32(10)
O3 S1 C1 . . 106.12(9)
O1 S1 C1 . . 103.62(10)
O5 S2 O4 . . 114.42(11)
O5 S2 O6 . . 112.59(11)
O4 S2 O6 . . 111.20(10)
O5 S2 C1 . . 107.49(10)
O4 S2 C1 . . 102.79(10)
O6 S2 C1 . . 107.57(10)
O9 S3 O7 . . 113.00(10)
O9 S3 O8 . . 112.97(10)
O7 S3 O8 . . 112.99(10)
O9 S3 C2 . . 106.55(10)
O7 S3 C2 . . 107.55(10)
O8 S3 C2 . . 102.91(10)
O10 S4 O12 . . 113.60(12)
O10 S4 O11 . . 111.27(11)
O12 S4 O11 . . 113.07(11)
O10 S4 C2 . . 106.45(10)
O12 S4 C2 . . 107.98(11)
O11 S4 C2 . . 103.70(10)
O10 S4 Na1 . 2_667 48.45(8)
O12 S4 Na1 . 2_667 137.74(8)
O11 S4 Na1 . 2_667 62.98(8)
C2 S4 Na1 . 2_667 113.81(8)

loop_
_geom_bond_atom_site_label_1
_geom_bond_atom_site_label_2
_geom_bond_site_symmetry_2
_geom_bond_distance
C1 S2 . 1.783(2)
C1 S1 . 1.785(2)
C1 H1A . 0.9700
C1 H1B . 0.9700
C2 S4 . 1.780(2)
C2 S3 . 1.785(2)
C2 H2A . 0.9700
C2 H2B . 0.9700
Na1 O4 2_677 2.3382(19)
Na1 O13 . 2.3644(19)
Na1 O10 . 2.3709(19)
Na1 O7 . 2.4260(18)
Na1 O10 2_667 2.552(2)
Na1 O1 . 2.5607(18)
Na1 O11 2_667 2.913(2)
Na1 S4 2_667 3.2699(10)
Na1 Na3 . 3.6898(15)
Na1 Na2 . 3.7975(13)
Na1 Na1 2_667 3.8822(18)
Na2 O14 . 2.3389(19)
Na2 O17 1_655 2.3816(19)
Na2 O15 . 2.3866(19)
Na2 O7 . 2.3893(18)
Na2 O15 2_776 2.4057(19)
Na2 O1 . 2.4623(18)
Na2 Na2 2_776 3.5152(18)
Na2 Na3 . 3.6688(15)
Na2 Na4 1_655 4.1000(13)
Na3 O2 2_676 2.3339(18)
Na3 O13 . 2.420(2)
Na3 O16 2_666 2.465(2)
Na3 O16 . 2.479(2)
Na3 O14 . 2.486(2)
Na3 O1 . 2.856(2)
Na3 Na3 2_666 3.683(2)
Na4 O3 . 2.3635(18)
Na4 O8 1_455 2.3763(18)
Na4 O6 . 2.3816(18)
Na4 O17 . 2.3942(19)
Na4 O11 2_667 2.3972(19)
Na4 O6 2_577 2.4881(18)
Na4 Na4 2_577 3.6050(17)
Na4 Na2 1_455 4.1000(13)
O1 S1 . 1.4562(16)
O2 S1 . 1.4398(16)
O2 Na3 2_676 2.3339(18)
O3 S1 . 1.4512(16)
O4 S2 . 1.4528(17)
O4 Na1 2_677 2.3382(19)
O5 S2 . 1.4437(18)
O6 S2 . 1.4577(17)
O6 Na4 2_577 2.4881(18)
O7 S3 . 1.4492(16)
O8 S3 . 1.4569(16)
O8 Na4 1_655 2.3763(18)
O9 S3 . 1.4460(16)
O10 S4 . 1.4432(17)
O10 Na1 2_667 2.552(2)
O11 S4 . 1.4515(17)
O11 Na4 2_667 2.3972(19)
O11 Na1 2_667 2.913(2)
O12 S4 . 1.4462(17)
O13 H13A . 0.9700
O13 H13B . 0.9700
O14 H14A . 0.9700
O14 H14B . 0.9700
O15 Na2 2_776 2.4057(19)
O15 H15A . 0.9700
O15 H15B . 0.9700
O16 Na3 2_666 2.465(2)
O16 H16A . 0.9700
O16 H16B . 0.9700
O17 Na2 1_455 2.3816(19)
O17 H17A . 0.9700
O17 H17B . 0.9700
S4 Na1 2_667 3.2699(10)

loop_
_geom_hbond_atom_site_label_D
_geom_hbond_atom_site_label_H
_geom_hbond_atom_site_label_A
_geom_hbond_site_symmetry_A
_geom_hbond_distance_DH
_geom_hbond_distance_HA
_geom_hbond_distance_DA
_geom_hbond_angle_DHA
_geom_hbond_publ_flag
O13 H13A O8 1_455 0.97 1.93 2.868(2) 162.8 yes
O13 H13B O5 1_545 0.97 1.87 2.824(2) 166.1 yes
O14 H14A O9 2_766 0.97 2.00 2.871(2) 148.2 yes
O15 H15B O3 1_655 0.97 1.97 2.877(2) 154.8 yes
O16 H16A O9 2_766 0.97 1.87 2.794(2) 157.8 yes
O16 H16B O12 . 0.97 2.18 3.034(3) 146.6 yes
O17 H17A O4 2_577 0.97 2.17 2.879(3) 128.9 yes
O17 H17B O12 1_465 0.97 2.10 2.918(3) 140.9 yes
